data_2240297
loop_
_publ_author_name
'Zhao, Jian-Ping'
'Liu, Rui-Qin'
'Jiang, Zhi-Hao'
'Bai, Sheng-Di'

_publ_section_title
;
 Crystal structure of <i>N</i>'-(2,6-dimethylphenyl)benzenecarboximidamide
 tetrahydrofuran monosolvate
;
_journal_issue 1
_journal_name_full 'Acta Crystallographica Section E'
_journal_page_first o28
_journal_page_last o29
_journal_paper_doi 10.1107/S2056989014026255
_journal_volume 71
_journal_year 2015
_chemical_formula_iupac 'C15 H16 N2, C4 H8 O'
_chemical_formula_moiety 'C15 H16 N2, C4 H8 O'
_chemical_formula_sum 'C19 H24 N2 O'
_chemical_formula_weight 296.40
_chemical_name_systematic
;
<i>N</i>'-(2,6-Dimethylphenyl)benzenecarboximidamide
tetrahydrofuran monosolvate
;
_space_group_IT_number 14
_symmetry_cell_setting monoclinic
_symmetry_space_group_name_Hall '-P 2ybc'
_symmetry_space_group_name_H-M 'P 1 21/c 1'
_atom_sites_solution_hydrogens geom
_atom_sites_solution_primary direct
_atom_sites_solution_secondary difmap
_audit_creation_method SHELXL-97
_cell_angle_alpha 90.00
_cell_angle_beta 90.662(8)
_cell_angle_gamma 90.00
_cell_formula_units_Z 8
_cell_length_a 10.075(4)
_cell_length_b 14.549(6)
_cell_length_c 24.208(8)
_cell_measurement_reflns_used 1838
_cell_measurement_temperature 200(2)
_cell_measurement_theta_max 23.147
_cell_measurement_theta_min 2.459
_cell_volume 3548(2)
_computing_cell_refinement
;
SAINT (Bruker, 2000)
;
_computing_data_collection
;
SMART (Bruker, 2000)
;
_computing_data_reduction
;
SAINT (Bruker, 2000)
;
_computing_molecular_graphics
;
SHELXTL/PC (Sheldrick, 2008)
;
_computing_publication_material
;
SHELXL97 (Sheldrick, 2008)
;
_computing_structure_refinement
;
SHELXL97 (Sheldrick, 2008)
;
_computing_structure_solution
;
SHELXS97 (Sheldrick, 2008)
;
_diffrn_ambient_temperature 200(2)
_diffrn_measured_fraction_theta_full 1.000
_diffrn_measured_fraction_theta_max 1.000
_diffrn_measurement_device_type 'Bruker SMART CCD'
_diffrn_measurement_method '\f and \w scan'
_diffrn_radiation_monochromator graphite
_diffrn_radiation_source 'fine-focus sealed tube'
_diffrn_radiation_type MoK\a
_diffrn_radiation_wavelength 0.71073
_diffrn_reflns_av_R_equivalents 0.0758
_diffrn_reflns_av_sigmaI/netI 0.0805
_diffrn_reflns_limit_h_max 11
_diffrn_reflns_limit_h_min -11
_diffrn_reflns_limit_k_max 17
_diffrn_reflns_limit_k_min -17
_diffrn_reflns_limit_l_max 28
_diffrn_reflns_limit_l_min -15
_diffrn_reflns_number 19431
_diffrn_reflns_theta_full 25.00
_diffrn_reflns_theta_max 25.00
_diffrn_reflns_theta_min 1.63
_exptl_absorpt_coefficient_mu 0.069
_exptl_absorpt_correction_T_max 0.9830
_exptl_absorpt_correction_T_min 0.9797
_exptl_absorpt_correction_type multi-scan
_exptl_absorpt_process_details
;
(SADABS; Sheldrick, 1996)
;
_exptl_crystal_colour Colorless
_exptl_crystal_density_diffrn 1.110
_exptl_crystal_density_method 'not measured'
_exptl_crystal_description Block
_exptl_crystal_F_000 1280
_exptl_crystal_size_max 0.30
_exptl_crystal_size_mid 0.30
_exptl_crystal_size_min 0.25
_refine_diff_density_max 0.185
_refine_diff_density_min -0.157
_refine_ls_extinction_coef 0.0052(7)
_refine_ls_extinction_expression Fc^*^=kFc[1+0.001xFc^2^\l^3^/sin(2\q)]^-1/4^
_refine_ls_extinction_method
;
SHELXL97 (Sheldrick, 2008)
;
_refine_ls_goodness_of_fit_ref 1.003
_refine_ls_hydrogen_treatment constr
_refine_ls_matrix_type full
_refine_ls_number_parameters 402
_refine_ls_number_reflns 6239
_refine_ls_number_restraints 1
_refine_ls_restrained_S_all 1.004
_refine_ls_R_factor_all 0.1431
_refine_ls_R_factor_gt 0.0537
_refine_ls_shift/su_max 0.000
_refine_ls_shift/su_mean 0.000
_refine_ls_structure_factor_coef Fsqd
_refine_ls_weighting_details 'calc w=1/[\s^2^(Fo^2^)+(0.0633P)^2^+0.1551P] where P=(Fo^2^+2Fc^2^)/3'
_refine_ls_weighting_scheme calc
_refine_ls_wR_factor_gt 0.1228
_refine_ls_wR_factor_ref 0.1589
_reflns_number_gt 2958
_reflns_number_total 6239
_reflns_threshold_expression I>2\s(I)
_cod_data_source_file hb7332sup1.cif
_cod_data_source_block I
_cod_original_sg_symbol_H-M 'P 21/c'
_cod_database_code 2240297
_cod_database_fobs_code 2240297

loop_
_symmetry_equiv_pos_as_xyz
'x, y, z'
'-x, y+1/2, -z+1/2'
'-x, -y, -z'
'x, -y-1/2, z-1/2'

loop_
_atom_site_type_symbol
_atom_site_label
_atom_site_fract_x
_atom_site_fract_y
_atom_site_fract_z
_atom_site_U_iso_or_equiv
_atom_site_adp_type
_atom_site_calc_flag
_atom_site_refinement_flags
_atom_site_occupancy
_atom_site_symmetry_multiplicity
N N1 0.38595(19) 0.73562(14) 0.38856(8) 0.0489(6) Uani d . 1 1
N N2 0.6122(2) 0.69654(16) 0.39181(9) 0.0635(7) Uani d . 1 1
H H2A 0.6220 0.7139 0.4265 0.076 Uiso calc R 1 1
H H2B 0.6803 0.6743 0.3737 0.076 Uiso calc R 1 1
N N3 0.88493(19) 0.64602(14) 0.33988(8) 0.0512(6) Uani d . 1 1
N N4 1.1129(2) 0.65628(15) 0.35904(9) 0.0680(7) Uani d . 1 1
H H4A 1.1280 0.5992 0.3488 0.082 Uiso calc R 1 1
H H4B 1.1788 0.6909 0.3709 0.082 Uiso calc R 1 1
C C1 0.3862(2) 0.77187(18) 0.44302(11) 0.0478(7) Uani d . 1 1
C C2 0.3850(3) 0.86787(19) 0.44921(12) 0.0580(7) Uani d . 1 1
C C3 0.3632(3) 0.9046(2) 0.50151(15) 0.0748(9) Uani d . 1 1
H H3 0.3627 0.9694 0.5062 0.090 Uiso calc R 1 1
C C4 0.3425(3) 0.8487(3) 0.54637(14) 0.0863(11) Uani d . 1 1
H H4 0.3248 0.8746 0.5815 0.104 Uiso calc R 1 1
C C5 0.3475(3) 0.7550(3) 0.53989(13) 0.0826(10) Uani d . 1 1
H H5 0.3354 0.7168 0.5712 0.099 Uiso calc R 1 1
C C6 0.3699(3) 0.7143(2) 0.48870(12) 0.0612(8) Uani d . 1 1
C C7 0.4045(3) 0.9291(2) 0.39988(13) 0.0851(10) Uani d . 1 1
H H7A 0.4005 0.9936 0.4115 0.128 Uiso calc R 1 1
H H7B 0.3345 0.9171 0.3724 0.128 Uiso calc R 1 1
H H7C 0.4913 0.9165 0.3836 0.128 Uiso calc R 1 1
C C8 0.3732(3) 0.6115(2) 0.48238(13) 0.0922(11) Uani d . 1 1
H H8A 0.2986 0.5917 0.4589 0.138 Uiso calc R 1 1
H H8B 0.3663 0.5826 0.5188 0.138 Uiso calc R 1 1
H H8C 0.4568 0.5932 0.4653 0.138 Uiso calc R 1 1
C C9 0.4927(3) 0.70415(17) 0.36643(10) 0.0455(6) Uani d . 1 1
C C10 0.4851(2) 0.67278(17) 0.30779(11) 0.0478(7) Uani d . 1 1
C C11 0.3895(3) 0.7092(2) 0.27270(12) 0.0623(8) Uani d . 1 1
H H11 0.3302 0.7545 0.2861 0.075 Uiso calc R 1 1
C C12 0.3790(3) 0.6804(2) 0.21812(13) 0.0826(10) Uani d . 1 1
H H12 0.3125 0.7058 0.1945 0.099 Uiso calc R 1 1
C C13 0.4645(3) 0.6154(3) 0.19833(13) 0.0857(10) Uani d . 1 1
H H13 0.4579 0.5961 0.1609 0.103 Uiso calc R 1 1
C C14 0.5598(3) 0.5782(2) 0.23253(14) 0.0805(10) Uani d . 1 1
H H14 0.6188 0.5329 0.2189 0.097 Uiso calc R 1 1
C C15 0.5697(3) 0.6067(2) 0.28703(12) 0.0643(8) Uani d . 1 1
H H15 0.6357 0.5805 0.3105 0.077 Uiso calc R 1 1
C C16 0.8975(2) 0.55500(18) 0.31850(12) 0.0513(7) Uani d . 1 1
C C17 0.8837(3) 0.4790(2) 0.35303(13) 0.0647(8) Uani d U 1 1
C C18 0.8782(3) 0.3913(2) 0.32926(18) 0.0841(10) Uani d . 1 1
H H18 0.8693 0.3390 0.3525 0.101 Uiso calc R 1 1
C C19 0.8853(3) 0.3794(2) 0.27344(19) 0.0861(11) Uani d . 1 1
H H19 0.8800 0.3194 0.2581 0.103 Uiso calc R 1 1
C C20 0.9001(3) 0.4541(2) 0.23951(15) 0.0768(9) Uani d . 1 1
H H20 0.9051 0.4453 0.2007 0.092 Uiso calc R 1 1
C C21 0.9080(2) 0.5430(2) 0.26115(13) 0.0608(8) Uani d . 1 1
C C22 0.8773(4) 0.4925(2) 0.41468(14) 0.1000(11) Uani d U 1 1
H H22A 0.8666 0.4327 0.4328 0.150 Uiso calc R 1 1
H H22B 0.8016 0.5320 0.4235 0.150 Uiso calc R 1 1
H H22C 0.9595 0.5215 0.4279 0.150 Uiso calc R 1 1
C C23 0.9254(4) 0.6242(2) 0.22403(12) 0.0913(11) Uani d . 1 1
H H23A 0.8530 0.6680 0.2299 0.137 Uiso calc R 1 1
H H23B 0.9242 0.6039 0.1854 0.137 Uiso calc R 1 1
H H23C 1.0105 0.6540 0.2324 0.137 Uiso calc R 1 1
C C24 0.9884(2) 0.69064(17) 0.35657(10) 0.0479(6) Uani d . 1 1
C C25 0.9695(2) 0.78779(17) 0.37466(11) 0.0479(7) Uani d . 1 1
C C26 1.0508(3) 0.82922(19) 0.41377(12) 0.0631(8) Uani d . 1 1
H H26 1.1229 0.7957 0.4294 0.076 Uiso calc R 1 1
C C27 1.0285(3) 0.9193(2) 0.43048(14) 0.0789(9) Uani d . 1 1
H H27 1.0849 0.9467 0.4575 0.095 Uiso calc R 1 1
C C28 0.9254(3) 0.9687(2) 0.40811(15) 0.0810(10) Uani d . 1 1
H H28 0.9104 1.0303 0.4195 0.097 Uiso calc R 1 1
C C29 0.8436(3) 0.9287(2) 0.36907(13) 0.0735(9) Uani d . 1 1
H H29 0.7716 0.9626 0.3536 0.088 Uiso calc R 1 1
C C30 0.8659(3) 0.83899(19) 0.35218(12) 0.0612(8) Uani d . 1 1
H H30 0.8096 0.8122 0.3249 0.073 Uiso calc R 1 1
C C31 0.2488(4) 0.4339(4) 0.2957(2) 0.1365(17) Uani d . 1 1
H H31A 0.2651 0.4871 0.2712 0.164 Uiso calc R 1 1
H H31B 0.1603 0.4083 0.2863 0.164 Uiso calc R 1 1
C C32 0.3484(5) 0.3654(3) 0.2872(2) 0.1356(17) Uani d . 1 1
H H32A 0.3986 0.3784 0.2532 0.163 Uiso calc R 1 1
H H32B 0.3077 0.3037 0.2839 0.163 Uiso calc R 1 1
C C33 0.4359(5) 0.3701(3) 0.3359(2) 0.1303(15) Uani d . 1 1
H H33A 0.5266 0.3888 0.3253 0.156 Uiso calc R 1 1
H H33B 0.4406 0.3098 0.3547 0.156 Uiso calc R 1 1
C C34 0.3747(5) 0.4403(3) 0.37231(17) 0.1204(14) Uani d . 1 1
H H34A 0.3646 0.4156 0.4101 0.144 Uiso calc R 1 1
H H34B 0.4313 0.4959 0.3743 0.144 Uiso calc R 1 1
C C35 0.8550(5) 0.6907(3) 0.5224(2) 0.1243(15) Uani d . 1 1
H H35A 0.9129 0.6905 0.4896 0.149 Uiso calc R 1 1
H H35B 0.8520 0.6277 0.5378 0.149 Uiso calc R 1 1
C C36 0.9064(5) 0.7568(4) 0.5648(2) 0.1462(18) Uani d . 1 1
H H36A 0.9141 0.7269 0.6014 0.175 Uiso calc R 1 1
H H36B 0.9945 0.7808 0.5543 0.175 Uiso calc R 1 1
C C37 0.8081(5) 0.8308(3) 0.5658(2) 0.1511(19) Uani d . 1 1
H H37A 0.7645 0.8332 0.6022 0.181 Uiso calc R 1 1
H H37B 0.8511 0.8908 0.5589 0.181 Uiso calc R 1 1
C C38 0.7154(4) 0.8113(3) 0.5243(2) 0.1309(16) Uani d . 1 1
H H38A 0.6248 0.8226 0.5381 0.157 Uiso calc R 1 1
H H38B 0.7302 0.8523 0.4923 0.157 Uiso calc R 1 1
O O1 0.2509(3) 0.4619(2) 0.34960(16) 0.1421(12) Uani d . 1 1
O O2 0.7271(3) 0.7206(2) 0.50790(11) 0.1237(10) Uani d . 1 1

loop_
_atom_site_aniso_label
_atom_site_aniso_U_11
_atom_site_aniso_U_22
_atom_site_aniso_U_33
_atom_site_aniso_U_12
_atom_site_aniso_U_13
_atom_site_aniso_U_23
N1 0.0377(13) 0.0606(14) 0.0482(14) 0.0003(10) -0.0005(10) -0.0089(11)
N2 0.0381(14) 0.0985(19) 0.0536(15) 0.0037(12) -0.0051(11) -0.0178(13)
N3 0.0396(13) 0.0502(13) 0.0638(15) 0.0000(10) -0.0013(11) -0.0106(11)
N4 0.0374(14) 0.0586(15) 0.1079(19) 0.0003(11) -0.0044(12) -0.0200(13)
C1 0.0341(15) 0.0596(18) 0.0498(18) 0.0002(12) 0.0003(12) -0.0029(15)
C2 0.0462(17) 0.062(2) 0.066(2) 0.0009(13) -0.0073(14) -0.0112(16)
C3 0.064(2) 0.078(2) 0.082(3) 0.0058(16) -0.0124(18) -0.029(2)
C4 0.076(2) 0.122(3) 0.060(2) 0.019(2) -0.0083(18) -0.029(2)
C5 0.075(2) 0.113(3) 0.060(2) 0.011(2) 0.0049(17) 0.003(2)
C6 0.0533(18) 0.074(2) 0.056(2) 0.0007(15) 0.0007(14) -0.0007(17)
C7 0.093(3) 0.062(2) 0.101(3) -0.0047(17) 0.003(2) 0.0069(18)
C8 0.106(3) 0.081(3) 0.089(3) 0.000(2) 0.017(2) 0.0199(19)
C9 0.0378(16) 0.0505(16) 0.0482(17) -0.0052(12) -0.0005(13) 0.0014(12)
C10 0.0348(15) 0.0565(16) 0.0520(18) -0.0022(12) -0.0008(13) -0.0052(14)
C11 0.0552(19) 0.077(2) 0.054(2) 0.0126(15) -0.0001(15) -0.0026(16)
C12 0.079(2) 0.112(3) 0.057(2) 0.022(2) -0.0140(17) -0.0053(19)
C13 0.075(2) 0.125(3) 0.057(2) 0.009(2) -0.0085(19) -0.027(2)
C14 0.059(2) 0.108(3) 0.074(2) 0.0180(18) -0.0073(18) -0.037(2)
C15 0.0450(18) 0.082(2) 0.066(2) 0.0082(15) -0.0097(15) -0.0193(16)
C16 0.0308(15) 0.0516(17) 0.071(2) -0.0002(12) 0.0004(13) -0.0054(15)
C17 0.0475(18) 0.064(2) 0.083(2) -0.0028(14) 0.0045(15) 0.0017(18)
C18 0.065(2) 0.058(2) 0.129(3) -0.0055(16) 0.001(2) 0.003(2)
C19 0.062(2) 0.063(2) 0.133(4) 0.0011(17) -0.007(2) -0.024(2)
C20 0.056(2) 0.083(3) 0.092(3) 0.0080(17) -0.0096(17) -0.030(2)
C21 0.0434(17) 0.064(2) 0.075(2) 0.0049(13) -0.0011(15) -0.0091(17)
C22 0.109(3) 0.093(3) 0.098(3) 0.004(2) 0.021(2) 0.022(2)
C23 0.111(3) 0.091(3) 0.072(2) 0.001(2) 0.004(2) -0.0036(19)
C24 0.0383(16) 0.0513(16) 0.0542(17) -0.0001(13) 0.0033(13) -0.0029(13)
C25 0.0381(15) 0.0484(16) 0.0572(18) -0.0026(13) 0.0051(13) -0.0027(13)
C26 0.0473(17) 0.064(2) 0.078(2) 0.0008(14) -0.0035(15) -0.0159(16)
C27 0.058(2) 0.076(2) 0.103(3) -0.0021(17) -0.0027(18) -0.0324(19)
C28 0.068(2) 0.061(2) 0.115(3) 0.0013(18) 0.016(2) -0.020(2)
C29 0.061(2) 0.059(2) 0.101(3) 0.0092(16) -0.0016(18) -0.0033(18)
C30 0.0516(18) 0.0562(18) 0.076(2) 0.0014(15) -0.0028(15) 0.0004(15)
C31 0.102(4) 0.165(5) 0.142(4) 0.045(3) -0.016(3) -0.031(4)
C32 0.114(4) 0.128(4) 0.164(4) 0.035(3) -0.044(3) -0.059(3)
C33 0.118(4) 0.114(4) 0.157(4) 0.031(3) -0.034(3) -0.018(3)
C34 0.147(4) 0.105(3) 0.109(3) -0.014(3) -0.006(3) -0.014(3)
C35 0.129(4) 0.114(4) 0.131(4) 0.030(3) 0.026(3) 0.011(3)
C36 0.111(4) 0.185(5) 0.142(4) 0.024(4) -0.057(3) -0.008(4)
C37 0.139(4) 0.130(4) 0.182(5) 0.015(3) -0.076(4) -0.044(4)
C38 0.114(4) 0.108(4) 0.170(4) 0.014(3) -0.054(3) -0.020(3)
O1 0.126(3) 0.144(3) 0.156(3) 0.042(2) -0.002(2) -0.048(2)
O2 0.141(3) 0.115(2) 0.114(2) 0.010(2) -0.0445(19) -0.0314(17)

loop_
_atom_type_symbol
_atom_type_description
_atom_type_scat_dispersion_real
_atom_type_scat_dispersion_imag
_atom_type_scat_source
C C 0.0033 0.0016 'International Tables Vol C Tables 4.2.6.8 and 6.1.1.4'
H H 0.0000 0.0000 'International Tables Vol C Tables 4.2.6.8 and 6.1.1.4'
N N 0.0061 0.0033 'International Tables Vol C Tables 4.2.6.8 and 6.1.1.4'
O O 0.0106 0.0060 'International Tables Vol C Tables 4.2.6.8 and 6.1.1.4'

loop_
_geom_angle_atom_site_label_1
_geom_angle_atom_site_label_2
_geom_angle_atom_site_label_3
_geom_angle
C9 N1 C1 121.6(2)
C9 N2 H2A 120.0
C9 N2 H2B 120.0
H2A N2 H2B 120.0
C24 N3 C16 120.4(2)
C24 N4 H4A 120.0
C24 N4 H4B 120.0
H4A N4 H4B 120.0
C6 C1 C2 120.7(3)
C6 C1 N1 120.8(2)
C2 C1 N1 117.9(2)
C3 C2 C1 118.7(3)
C3 C2 C7 121.2(3)
C1 C2 C7 120.2(3)
C4 C3 C2 121.2(3)
C4 C3 H3 119.4
C2 C3 H3 119.4
C5 C4 C3 119.4(3)
C5 C4 H4 120.3
C3 C4 H4 120.3
C4 C5 C6 122.0(3)
C4 C5 H5 119.0
C6 C5 H5 119.0
C5 C6 C1 118.0(3)
C5 C6 C8 121.1(3)
C1 C6 C8 120.8(3)
C2 C7 H7A 109.5
C2 C7 H7B 109.5
H7A C7 H7B 109.5
C2 C7 H7C 109.5
H7A C7 H7C 109.5
H7B C7 H7C 109.5
C6 C8 H8A 109.5
C6 C8 H8B 109.5
H8A C8 H8B 109.5
C6 C8 H8C 109.5
H8A C8 H8C 109.5
H8B C8 H8C 109.5
N1 C9 N2 125.7(2)
N1 C9 C10 118.0(2)
N2 C9 C10 116.3(2)
C15 C10 C11 118.1(2)
C15 C10 C9 122.2(2)
C11 C10 C9 119.7(2)
C10 C11 C12 120.9(3)
C10 C11 H11 119.5
C12 C11 H11 119.5
C13 C12 C11 120.0(3)
C13 C12 H12 120.0
C11 C12 H12 120.0
C12 C13 C14 120.0(3)
C12 C13 H13 120.0
C14 C13 H13 120.0
C13 C14 C15 119.9(3)
C13 C14 H14 120.0
C15 C14 H14 120.0
C10 C15 C14 121.1(3)
C10 C15 H15 119.5
C14 C15 H15 119.5
C17 C16 C21 120.2(3)
C17 C16 N3 120.6(3)
C21 C16 N3 118.8(2)
C16 C17 C18 118.7(3)
C16 C17 C22 119.7(3)
C18 C17 C22 121.6(3)
C19 C18 C17 121.4(3)
C19 C18 H18 119.3
C17 C18 H18 119.3
C18 C19 C20 120.0(3)
C18 C19 H19 120.0
C20 C19 H19 120.0
C19 C20 C21 121.0(3)
C19 C20 H20 119.5
C21 C20 H20 119.5
C20 C21 C16 118.8(3)
C20 C21 C23 120.8(3)
C16 C21 C23 120.4(3)
C17 C22 H22A 109.5
C17 C22 H22B 109.5
H22A C22 H22B 109.5
C17 C22 H22C 109.5
H22A C22 H22C 109.5
H22B C22 H22C 109.5
C21 C23 H23A 109.5
C21 C23 H23B 109.5
H23A C23 H23B 109.5
C21 C23 H23C 109.5
H23A C23 H23C 109.5
H23B C23 H23C 109.5
N3 C24 N4 125.1(2)
N3 C24 C25 117.6(2)
N4 C24 C25 117.3(2)
C26 C25 C30 118.1(2)
C26 C25 C24 122.5(2)
C30 C25 C24 119.4(2)
C25 C26 C27 120.9(3)
C25 C26 H26 119.6
C27 C26 H26 119.6
C28 C27 C26 120.3(3)
C28 C27 H27 119.9
C26 C27 H27 119.9
C27 C28 C29 119.7(3)
C27 C28 H28 120.2
C29 C28 H28 120.2
C28 C29 C30 120.2(3)
C28 C29 H29 119.9
C30 C29 H29 119.9
C29 C30 C25 120.9(3)
C29 C30 H30 119.6
C25 C30 H30 119.6
O1 C31 C32 110.0(4)
O1 C31 H31A 109.7
C32 C31 H31A 109.7
O1 C31 H31B 109.7
C32 C31 H31B 109.7
H31A C31 H31B 108.2
C31 C32 C33 105.6(4)
C31 C32 H32A 110.6
C33 C32 H32A 110.6
C31 C32 H32B 110.6
C33 C32 H32B 110.6
H32A C32 H32B 108.8
C32 C33 C34 105.0(4)
C32 C33 H33A 110.7
C34 C33 H33A 110.7
C32 C33 H33B 110.7
C34 C33 H33B 110.7
H33A C33 H33B 108.8
O1 C34 C33 107.2(3)
O1 C34 H34A 110.3
C33 C34 H34A 110.3
O1 C34 H34B 110.3
C33 C34 H34B 110.3
H34A C34 H34B 108.5
O2 C35 C36 106.4(3)
O2 C35 H35A 110.5
C36 C35 H35A 110.5
O2 C35 H35B 110.5
C36 C35 H35B 110.5
H35A C35 H35B 108.6
C37 C36 C35 104.9(3)
C37 C36 H36A 110.8
C35 C36 H36A 110.8
C37 C36 H36B 110.8
C35 C36 H36B 110.8
H36A C36 H36B 108.9
C38 C37 C36 106.6(4)
C38 C37 H37A 110.4
C36 C37 H37A 110.4
C38 C37 H37B 110.4
C36 C37 H37B 110.4
H37A C37 H37B 108.6
O2 C38 C37 110.0(4)
O2 C38 H38A 109.7
C37 C38 H38A 109.7
O2 C38 H38B 109.7
C37 C38 H38B 109.7
H38A C38 H38B 108.2
C31 O1 C34 108.2(3)
C38 O2 C35 107.8(3)

loop_
_geom_bond_atom_site_label_1
_geom_bond_atom_site_label_2
_geom_bond_distance
N1 C9 1.291(3)
N1 C1 1.420(3)
N2 C9 1.350(3)
N2 H2A 0.8800
N2 H2B 0.8800
N3 C24 1.289(3)
N3 C16 1.428(3)
N4 C24 1.351(3)
N4 H4A 0.8800
N4 H4B 0.8800
C1 C6 1.399(4)
C1 C2 1.405(4)
C2 C3 1.394(4)
C2 C7 1.505(4)
C3 C4 1.374(4)
C3 H3 0.9500
C4 C5 1.373(5)
C4 H4 0.9500
C5 C6 1.394(4)
C5 H5 0.9500
C6 C8 1.504(4)
C7 H7A 0.9800
C7 H7B 0.9800
C7 H7C 0.9800
C8 H8A 0.9800
C8 H8B 0.9800
C8 H8C 0.9800
C9 C10 1.492(3)
C10 C15 1.383(3)
C10 C11 1.383(3)
C11 C12 1.389(4)
C11 H11 0.9500
C12 C13 1.370(4)
C12 H12 0.9500
C13 C14 1.371(4)
C13 H13 0.9500
C14 C15 1.386(4)
C14 H14 0.9500
C15 H15 0.9500
C16 C17 1.394(4)
C16 C21 1.404(4)
C17 C18 1.400(4)
C17 C22 1.507(4)
C18 C19 1.365(4)
C18 H18 0.9500
C19 C20 1.372(4)
C19 H19 0.9500
C20 C21 1.397(4)
C20 H20 0.9500
C21 C23 1.497(4)
C22 H22A 0.9800
C22 H22B 0.9800
C22 H22C 0.9800
C23 H23A 0.9800
C23 H23B 0.9800
C23 H23C 0.9800
C24 C25 1.493(3)
C25 C26 1.383(3)
C25 C30 1.388(3)
C26 C27 1.391(4)
C26 H26 0.9500
C27 C28 1.369(4)
C27 H27 0.9500
C28 C29 1.376(4)
C28 H28 0.9500
C29 C30 1.387(4)
C29 H29 0.9500
C30 H30 0.9500
C31 O1 1.367(4)
C31 C32 1.431(5)
C31 H31A 0.9900
C31 H31B 0.9900
C32 C33 1.465(5)
C32 H32A 0.9900
C32 H32B 0.9900
C33 C34 1.488(5)
C33 H33A 0.9900
C33 H33B 0.9900
C34 O1 1.393(5)
C34 H34A 0.9900
C34 H34B 0.9900
C35 O2 1.401(5)
C35 C36 1.496(6)
C35 H35A 0.9900
C35 H35B 0.9900
C36 C37 1.462(6)
C36 H36A 0.9900
C36 H36B 0.9900
C37 C38 1.393(5)
C37 H37A 0.9900
C37 H37B 0.9900
C38 O2 1.384(4)
C38 H38A 0.9900
C38 H38B 0.9900

loop_
_geom_hbond_atom_site_label_D
_geom_hbond_atom_site_label_H
_geom_hbond_atom_site_label_A
_geom_hbond_site_symmetry_A
_geom_hbond_distance_DH
_geom_hbond_distance_HA
_geom_hbond_distance_DA
_geom_hbond_angle_DHA
N2 H2B N3 . 0.88 2.27 3.123(3) 165
N4 H4B N1 1_655 0.88 2.22 3.061(3) 159
N2 H2A O2 . 0.88 2.23 3.047(3) 155
N4 H4A O1 1_655 0.88 2.35 3.160(4) 153

loop_
_geom_torsion_atom_site_label_1
_geom_torsion_atom_site_label_2
_geom_torsion_atom_site_label_3
_geom_torsion_atom_site_label_4
_geom_torsion
C9 N1 C1 C6 -86.3(3)
C9 N1 C1 C2 102.3(3)
C6 C1 C2 C3 -1.9(4)
N1 C1 C2 C3 169.6(2)
C6 C1 C2 C7 179.1(2)
N1 C1 C2 C7 -9.4(4)
C1 C2 C3 C4 -0.4(4)
C7 C2 C3 C4 178.6(3)
C2 C3 C4 C5 2.1(5)
C3 C4 C5 C6 -1.6(5)
C4 C5 C6 C1 -0.6(4)
C4 C5 C6 C8 -179.1(3)
C2 C1 C6 C5 2.4(4)
N1 C1 C6 C5 -168.8(2)
C2 C1 C6 C8 -179.1(3)
N1 C1 C6 C8 9.7(4)
C1 N1 C9 N2 4.0(4)
C1 N1 C9 C10 -176.2(2)
N1 C9 C10 C15 -153.2(2)
N2 C9 C10 C15 26.6(3)
N1 C9 C10 C11 25.7(3)
N2 C9 C10 C11 -154.5(2)
C15 C10 C11 C12 -0.2(4)
C9 C10 C11 C12 -179.1(3)
C10 C11 C12 C13 -0.3(5)
C11 C12 C13 C14 0.6(5)
C12 C13 C14 C15 -0.3(5)
C11 C10 C15 C14 0.5(4)
C9 C10 C15 C14 179.4(3)
C13 C14 C15 C10 -0.2(5)
C24 N3 C16 C17 93.1(3)
C24 N3 C16 C21 -94.5(3)
C21 C16 C17 C18 -1.1(4)
N3 C16 C17 C18 171.2(2)
C21 C16 C17 C22 177.9(2)
N3 C16 C17 C22 -9.8(4)
C16 C17 C18 C19 -0.4(4)
C22 C17 C18 C19 -179.4(3)
C17 C18 C19 C20 1.0(5)
C18 C19 C20 C21 -0.1(5)
C19 C20 C21 C16 -1.4(4)
C19 C20 C21 C23 179.4(3)
C17 C16 C21 C20 2.0(4)
N3 C16 C21 C20 -170.5(2)
C17 C16 C21 C23 -178.8(3)
N3 C16 C21 C23 8.7(4)
C16 N3 C24 N4 -4.3(4)
C16 N3 C24 C25 175.7(2)
N3 C24 C25 C26 151.3(2)
N4 C24 C25 C26 -28.6(4)
N3 C24 C25 C30 -28.0(3)
N4 C24 C25 C30 152.1(2)
C30 C25 C26 C27 0.7(4)
C24 C25 C26 C27 -178.6(3)
C25 C26 C27 C28 -0.3(5)
C26 C27 C28 C29 0.2(5)
C27 C28 C29 C30 -0.4(5)
C28 C29 C30 C25 0.8(4)
C26 C25 C30 C29 -0.9(4)
C24 C25 C30 C29 178.4(2)
O1 C31 C32 C33 -14.6(6)
C31 C32 C33 C34 3.1(5)
C32 C33 C34 O1 8.9(5)
O2 C35 C36 C37 -8.4(6)
C35 C36 C37 C38 -4.4(6)
C36 C37 C38 O2 16.2(6)
C32 C31 O1 C34 20.8(6)
C33 C34 O1 C31 -18.2(5)
C37 C38 O2 C35 -22.1(5)
C36 C35 O2 C38 18.3(5)
